data_1548460
loop_
_publ_author_name
'Wang, Long'
'Dong, Shunxi'
'Daniliuc, Constantin G.'
'Liu, Lei'
'Grimme, Stefan'
'Knitsch, Robert'
'Eckert, Hellmut'
'Hansen, Michael Ryan'
'Kehr, Gerald'
'Erker, Gerhard'

_publ_section_title
;
 Formation of macrocyclic ring systems by carbonylation of trifunctional
 P/B/B frustrated Lewis pairs.
;
_journal_issue 6
_journal_name_full 'Chemical science'
_journal_page_first 1544
_journal_page_last 1550
_journal_paper_doi 10.1039/c7sc04394e
_journal_volume 9
_journal_year 2018
_chemical_formula_sum 'C88 H62 B4 F40 O2 P2'
_chemical_formula_weight 2016.55
_space_group_crystal_system triclinic
_space_group_IT_number 2
_space_group_name_Hall '-P 1'
_space_group_name_H-M_alt 'P -1'
_symmetry_space_group_name_Hall '-P 1'
_symmetry_space_group_name_H-M 'P -1'
_atom_sites_solution_hydrogens geom
_audit_update_record
;
2017-05-12 deposited with the CCDC.
2017-12-14 downloaded from the CCDC.
;
_cell_angle_alpha 76.4320(10)
_cell_angle_beta 87.505(2)
_cell_angle_gamma 76.034(2)
_cell_formula_units_Z 2
_cell_length_a 11.1630(5)
_cell_length_b 16.2067(8)
_cell_length_c 24.8378(11)
_cell_measurement_reflns_used 9782
_cell_measurement_temperature 100.(2)
_cell_measurement_theta_max 27.4771
_cell_measurement_theta_min 2.3783
_cell_volume 4238.6(3)
_computing_cell_refinement 'SAINT V8.37A (Bruker AXS Inc., 2015)'
_computing_data_collection 'APEX2 v.2014.1--1 (Bruker AXS Inc., 2014)'
_computing_data_reduction 'SAINT V8.37A (Bruker AXS Inc., 2015)'
_computing_molecular_graphics 'XP (Sheldrick, 2014)'
_computing_publication_material 'SHELXL-2014 (Sheldrick, 2014)'
_computing_structure_refinement 'SHELXL-2014/7 (Sheldrick, 2014)'
_computing_structure_solution 'SHELXL-2014 (Sheldrick, 2014)'
_diffrn_ambient_temperature 100.(2)
_diffrn_detector_area_resol_mean 10.4167
_diffrn_measured_fraction_theta_full 0.998
_diffrn_measured_fraction_theta_max 0.998
_diffrn_measurement_device_type 'Bruker D8 Venture PHOTON 100 CMOS'
_diffrn_measurement_method 'omega and phi scans'
_diffrn_radiation_monochromator 'MX mirror'
_diffrn_radiation_type 'Mo K\a'
_diffrn_radiation_wavelength 0.71073
_diffrn_reflns_av_R_equivalents 0.0421
_diffrn_reflns_av_unetI/netI 0.0378
_diffrn_reflns_limit_h_max 13
_diffrn_reflns_limit_h_min -13
_diffrn_reflns_limit_k_max 20
_diffrn_reflns_limit_k_min -20
_diffrn_reflns_limit_l_max 31
_diffrn_reflns_limit_l_min -28
_diffrn_reflns_number 80163
_diffrn_reflns_theta_full 26.37
_diffrn_reflns_theta_max 26.37
_diffrn_reflns_theta_min 2.30
_diffrn_source 'Mo ImS'
_diffrn_source_type 'micro focus tube'
_exptl_absorpt_coefficient_mu 0.190
_exptl_absorpt_correction_T_max 0.98
_exptl_absorpt_correction_T_min 0.94
_exptl_absorpt_correction_type multi-scan
_exptl_absorpt_process_details
;
'Bruker AXS (2014). SADABS, Version 2014/5, Bruker AXS Inc., Madison,
Wisconsin, USA.'
;
_exptl_crystal_density_diffrn 1.580
_exptl_crystal_density_method 'not measured'
_exptl_crystal_description prism
_exptl_crystal_F_000 2032
_exptl_crystal_size_max 0.223
_exptl_crystal_size_mid 0.161
_exptl_crystal_size_min 0.093
_refine_diff_density_max 0.452
_refine_diff_density_min -0.361
_refine_ls_extinction_method none
_refine_ls_goodness_of_fit_ref 1.024
_refine_ls_hydrogen_treatment constr
_refine_ls_matrix_type full
_refine_ls_number_parameters 1237
_refine_ls_number_reflns 17300
_refine_ls_number_restraints 0
_refine_ls_restrained_S_all 1.024
_refine_ls_R_factor_all 0.0589
_refine_ls_R_factor_gt 0.0390
_refine_ls_shift/su_max 0.001
_refine_ls_shift/su_mean 0.000
_refine_ls_structure_factor_coef Fsqd
_refine_ls_weighting_details 'w=1/[\s^2^(Fo^2^)+(0.0306P)^2^+3.3571P] where P=(Fo^2^+2Fc^2^)/3'
_refine_ls_weighting_scheme calc
_refine_ls_wR_factor_gt 0.0786
_refine_ls_wR_factor_ref 0.0860
_reflns_number_gt 13572
_reflns_number_total 17300
_reflns_threshold_expression 'I > 2\s(I)'
_cod_data_source_file c7sc04394e2.cif
_cod_data_source_block erk8595
_cod_depositor_comments 'Adding full bibliography for 1548459--1548464.cif.'
_cod_database_code 1548460

loop_
_space_group_symop_operation_xyz
'x, y, z'
'-x, -y, -z'

loop_
_atom_site_type_symbol
_atom_site_label
_atom_site_fract_x
_atom_site_fract_y
_atom_site_fract_z
_atom_site_U_iso_or_equiv
_atom_site_adp_type
_atom_site_calc_flag
_atom_site_refinement_flags_adp
_atom_site_refinement_flags_posn
_atom_site_occupancy
P P1 0.52058(4) 0.90587(3) 0.28219(2) 0.00961(10) Uani d . . 1
B B1 0.50033(19) 0.95618(13) 0.19784(8) 0.0118(4) Uani d . . 1
B B2 0.72811(19) 0.68167(13) 0.39796(8) 0.0110(4) Uani d . . 1
O O1 0.51954(11) 0.83922(7) 0.14471(5) 0.0111(3) Uani d . . 1
C C1A 0.38732(16) 0.85728(11) 0.28084(7) 0.0119(4) Uani d . . 1
H H101 0.3824 0.8139 0.3158 0.014 Uiso calc U R 1
H H102 0.309 0.9029 0.2749 0.014 Uiso calc U R 1
C C2A 0.41382(17) 0.81311(11) 0.23170(7) 0.0119(4) Uani d . . 1
H H201 0.4669 0.7535 0.2442 0.014 Uiso calc U R 1
H H202 0.3354 0.8081 0.2171 0.014 Uiso calc U R 1
C C3A 0.47724(16) 0.86579(11) 0.18683(7) 0.0108(4) Uani d . . 1
C C4A 0.64455(16) 0.80864(11) 0.30982(7) 0.0110(4) Uani d . . 1
H H401 0.6607 0.7708 0.283 0.013 Uiso calc U R 1
H H402 0.7211 0.8272 0.3141 0.013 Uiso calc U R 1
C C5A 0.61190(16) 0.75571(11) 0.36597(7) 0.0110(4) Uani d . . 1
H H501 0.5465 0.7269 0.36 0.013 Uiso calc U R 1
H H502 0.5779 0.7964 0.39 0.013 Uiso calc U R 1
C C11A 0.51075(16) 0.98248(11) 0.32686(7) 0.0110(4) Uani d . . 1
C C12A 0.60355(17) 1.03064(11) 0.32043(7) 0.0124(4) Uani d . . 1
C C13A 0.59297(17) 1.09629(11) 0.34895(7) 0.0145(4) Uani d . . 1
H H13A 0.6548 1.1286 0.3443 0.017 Uiso calc U R 1
C C14A 0.49547(18) 1.11645(12) 0.38393(7) 0.0151(4) Uani d . . 1
C C15A 0.40976(18) 1.06548(12) 0.39169(8) 0.0166(4) Uani d . . 1
H H15A 0.3437 1.0774 0.4163 0.02 Uiso calc U R 1
C C16A 0.41532(17) 0.99791(11) 0.36536(7) 0.0130(4) Uani d . . 1
C C17A 0.72086(16) 1.00973(11) 0.28722(7) 0.0134(4) Uani d . . 1
H H17A 0.7091 0.9689 0.2644 0.016 Uiso calc U R 1
C C18A 0.82968(18) 0.96186(13) 0.32756(8) 0.0200(4) Uani d . . 1
H H18A 0.8484 1.0023 0.3479 0.03 Uiso calc U R 1
H H18B 0.9023 0.9402 0.3067 0.03 Uiso calc U R 1
H H18C 0.8076 0.9125 0.3538 0.03 Uiso calc U R 1
C C19A 0.75404(18) 1.08890(12) 0.24797(8) 0.0172(4) Uani d . . 1
H H19A 0.6866 1.1181 0.2211 0.026 Uiso calc U R 1
H H19B 0.8298 1.0695 0.2283 0.026 Uiso calc U R 1
H H19C 0.767 1.1298 0.2694 0.026 Uiso calc U R 1
C C20A 0.47890(19) 1.18956(12) 0.41428(8) 0.0194(4) Uani d . . 1
H H20A 0.4621 1.1645 0.4539 0.023 Uiso calc U R 1
C C21A 0.5917(2) 1.22614(14) 0.41393(9) 0.0264(5) Uani d . . 1
H H21A 0.6636 1.1783 0.4277 0.04 Uiso calc U R 1
H H21B 0.5777 1.2677 0.4378 0.04 Uiso calc U R 1
H H21C 0.6068 1.256 0.376 0.04 Uiso calc U R 1
C C22A 0.3646(2) 1.26227(13) 0.39136(9) 0.0260(5) Uani d . . 1
H H22A 0.3761 1.2867 0.352 0.039 Uiso calc U R 1
H H22B 0.3533 1.3084 0.4118 0.039 Uiso calc U R 1
H H22C 0.2915 1.238 0.3957 0.039 Uiso calc U R 1
C C23A 0.31937(17) 0.94429(12) 0.38255(8) 0.0151(4) Uani d . . 1
H H23A 0.342 0.893 0.3652 0.018 Uiso calc U R 1
C C24A 0.32127(19) 0.90892(13) 0.44537(8) 0.0206(4) Uani d . . 1
H H24A 0.2889 0.9573 0.4634 0.031 Uiso calc U R 1
H H24B 0.4063 0.8804 0.4582 0.031 Uiso calc U R 1
H H24C 0.2699 0.8665 0.4548 0.031 Uiso calc U R 1
C C25A 0.19049(18) 0.99709(14) 0.36082(9) 0.0246(5) Uani d . . 1
H H25A 0.1636 1.0461 0.3788 0.037 Uiso calc U R 1
H H25B 0.1322 0.9594 0.369 0.037 Uiso calc U R 1
H H25C 0.1933 1.0196 0.3207 0.037 Uiso calc U R 1
C C31A 0.37164(17) 1.03209(11) 0.19483(7) 0.0121(4) Uani d . . 1
C C32A 0.36943(17) 1.11220(12) 0.20709(7) 0.0138(4) Uani d . . 1
C C33A 0.26470(18) 1.17915(12) 0.20436(8) 0.0172(4) Uani d . . 1
C C34A 0.15353(18) 1.16851(12) 0.18848(8) 0.0178(4) Uani d . . 1
C C35A 0.14977(17) 1.09093(12) 0.17596(8) 0.0159(4) Uani d . . 1
C C36A 0.25713(17) 1.02578(11) 0.17894(7) 0.0137(4) Uani d . . 1
C C41A 0.61128(16) 0.98668(11) 0.16108(7) 0.0118(4) Uani d . . 1
C C42A 0.59675(17) 1.06123(11) 0.11803(8) 0.0141(4) Uani d . . 1
C C43A 0.69380(18) 1.08733(12) 0.08836(7) 0.0155(4) Uani d . . 1
C C44A 0.81310(18) 1.03927(12) 0.10057(8) 0.0166(4) Uani d . . 1
C C45A 0.83282(17) 0.96344(12) 0.14170(8) 0.0154(4) Uani d . . 1
C C46A 0.73276(17) 0.93855(11) 0.16902(7) 0.0131(4) Uani d . . 1
C C51A 0.82714(16) 0.73029(11) 0.41632(7) 0.0114(4) Uani d . . 1
C C52A 0.79008(17) 0.77822(12) 0.45651(8) 0.0164(4) Uani d . . 1
C C53A 0.85922(18) 0.82619(12) 0.47489(8) 0.0181(4) Uani d . . 1
C C54A 0.97384(18) 0.82868(12) 0.45279(8) 0.0160(4) Uani d . . 1
C C55A 1.01684(17) 0.78174(12) 0.41356(8) 0.0156(4) Uani d . . 1
C C56A 0.94364(17) 0.73481(11) 0.39613(7) 0.0126(4) Uani d . . 1
C C61A 0.69368(16) 0.61308(11) 0.45292(7) 0.0112(4) Uani d . . 1
C C62A 0.57959(17) 0.61905(11) 0.47836(8) 0.0135(4) Uani d . . 1
C C63A 0.55925(17) 0.56295(12) 0.52729(8) 0.0159(4) Uani d . . 1
C C64A 0.65479(19) 0.49596(12) 0.55273(8) 0.0182(4) Uani d . . 1
C C65A 0.76988(18) 0.48687(12) 0.52941(8) 0.0195(4) Uani d . . 1
C C66A 0.78715(17) 0.54520(12) 0.48133(8) 0.0153(4) Uani d . . 1
P P2 0.72817(4) 0.53745(3) 0.23247(2) 0.00928(10) Uani d . . 1
B B3 0.85802(19) 0.51499(13) 0.29434(8) 0.0107(4) Uani d . . 1
B B4 0.49797(19) 0.75852(13) 0.12220(9) 0.0121(4) Uani d . . 1
O O2 0.80157(11) 0.62162(7) 0.35775(5) 0.0098(3) Uani d . . 1
C C1B 0.60955(16) 0.52432(11) 0.28579(7) 0.0111(4) Uani d . . 1
H H111 0.5257 0.5464 0.269 0.013 Uiso calc U R 1
H H112 0.6203 0.4621 0.305 0.013 Uiso calc U R 1
C C2B 0.62963(16) 0.57852(11) 0.32610(7) 0.0115(4) Uani d . . 1
H H211 0.5821 0.6397 0.313 0.014 Uiso calc U R 1
H H212 0.5991 0.5548 0.3631 0.014 Uiso calc U R 1
C C3B 0.76451(16) 0.57643(11) 0.33036(7) 0.0099(4) Uani d . . 1
C C4B 0.67096(16) 0.65073(11) 0.19293(7) 0.0109(4) Uani d . . 1
H H411 0.6675 0.6909 0.2178 0.013 Uiso calc U R 1
H H412 0.7296 0.6644 0.163 0.013 Uiso calc U R 1
C C5B 0.54244(16) 0.66628(11) 0.16743(7) 0.0112(4) Uani d . . 1
H H511 0.4816 0.6639 0.1976 0.013 Uiso calc U R 1
H H512 0.542 0.618 0.1494 0.013 Uiso calc U R 1
C C11B 0.74375(17) 0.47009(11) 0.18124(7) 0.0118(4) Uani d . . 1
C C12B 0.84574(17) 0.47332(11) 0.14510(7) 0.0134(4) Uani d . . 1
C C13B 0.86202(18) 0.42591(12) 0.10436(8) 0.0192(4) Uani d . . 1
H H13B 0.9322 0.4265 0.0813 0.023 Uiso calc U R 1
C C15B 0.68042(19) 0.37641(13) 0.13086(8) 0.0202(4) Uani d . . 1
H H15B 0.624 0.3432 0.1259 0.024 Uiso calc U R 1
C C16B 0.65878(17) 0.42163(11) 0.17313(8) 0.0144(4) Uani d . . 1
C C17B 0.93234(16) 0.53360(11) 0.14293(8) 0.0134(4) Uani d . . 1
H H17B 0.9118 0.5636 0.1742 0.016 Uiso calc U R 1
C C18B 1.06990(18) 0.48683(13) 0.14769(8) 0.0200(4) Uani d . . 1
H H18D 1.0856 0.4427 0.1827 0.03 Uiso calc U R 1
H H18E 1.1194 0.5295 0.1467 0.03 Uiso calc U R 1
H H18F 1.0925 0.4584 0.1167 0.03 Uiso calc U R 1
C C19B 0.90594(18) 0.60352(12) 0.08815(8) 0.0183(4) Uani d . . 1
H H19D 0.9329 0.5762 0.057 0.027 Uiso calc U R 1
H H19E 0.9509 0.6485 0.0881 0.027 Uiso calc U R 1
H H19F 0.8172 0.6303 0.0845 0.027 Uiso calc U R 1
C C14B 0.78021(19) 0.37774(13) 0.09578(8) 0.0221(4) Uani d . . 1
C C20B 0.7935(2) 0.33462(15) 0.04687(9) 0.0302(5) Uani d . . 1
H H20B 0.733 0.2971 0.0514 0.036 Uiso calc U R 1
C C21B 0.9232(2) 0.27612(15) 0.04488(10) 0.0356(6) Uani d . . 1
H H21D 0.9838 0.3121 0.0384 0.053 Uiso calc U R 1
H H21E 0.9265 0.2459 0.0148 0.053 Uiso calc U R 1
H H21F 0.9421 0.2329 0.0802 0.053 Uiso calc U R 1
C C22B 0.7623(2) 0.40388(16) -0.00733(10) 0.0366(6) Uani d . . 1
H H22D 0.6784 0.4395 -0.0057 0.055 Uiso calc U R 1
H H22E 0.7677 0.3752 -0.0383 0.055 Uiso calc U R 1
H H22F 0.821 0.4413 -0.0128 0.055 Uiso calc U R 1
C C23B 0.54205(17) 0.41456(12) 0.20655(8) 0.0172(4) Uani d . . 1
H H23B 0.5256 0.461 0.2281 0.021 Uiso calc U R 1
C C24B 0.4282(2) 0.42976(16) 0.16990(10) 0.0313(5) Uani d . . 1
H H24D 0.4211 0.484 0.1414 0.047 Uiso calc U R 1
H H24E 0.354 0.4343 0.1927 0.047 Uiso calc U R 1
H H24F 0.4366 0.3807 0.1522 0.047 Uiso calc U R 1
C C25B 0.5624(2) 0.32684(16) 0.24787(10) 0.0372(6) Uani d . . 1
H H25D 0.577 0.2799 0.2279 0.056 Uiso calc U R 1
H H25E 0.4891 0.3249 0.2709 0.056 Uiso calc U R 1
H H25F 0.6342 0.3191 0.2715 0.056 Uiso calc U R 1
C C31B 0.87102(16) 0.41143(11) 0.32483(7) 0.0116(4) Uani d . . 1
C C32B 0.83672(16) 0.38262(11) 0.37894(8) 0.0130(4) Uani d . . 1
C C33B 0.85471(18) 0.29562(12) 0.40641(8) 0.0179(4) Uani d . . 1
C C34B 0.90742(19) 0.23200(12) 0.37882(8) 0.0203(4) Uani d . . 1
C C35B 0.94296(18) 0.25641(12) 0.32480(8) 0.0195(4) Uani d . . 1
C C36B 0.92545(17) 0.34377(12) 0.29931(7) 0.0146(4) Uani d . . 1
C C41B 0.98800(16) 0.54362(11) 0.28266(7) 0.0111(4) Uani d . . 1
C C42B 0.98948(16) 0.63023(11) 0.25889(7) 0.0118(4) Uani d . . 1
C C43B 1.09280(17) 0.66378(11) 0.25404(7) 0.0142(4) Uani d . . 1
C C44B 1.20429(17) 0.60895(12) 0.27368(8) 0.0154(4) Uani d . . 1
C C45B 1.21034(16) 0.52194(12) 0.29617(8) 0.0155(4) Uani d . . 1
C C46B 1.10412(17) 0.49147(11) 0.30079(8) 0.0152(4) Uani d . . 1
C C51B 0.35161(16) 0.78876(11) 0.10542(7) 0.0112(4) Uani d . . 1
C C52B 0.30484(17) 0.87083(12) 0.07072(8) 0.0143(4) Uani d . . 1
C C53B 0.18305(18) 0.90255(12) 0.05371(8) 0.0173(4) Uani d . . 1
C C54B 0.10080(17) 0.85098(13) 0.07049(8) 0.0179(4) Uani d . . 1
C C55B 0.14138(18) 0.76984(12) 0.10521(8) 0.0173(4) Uani d . . 1
C C56B 0.26424(17) 0.74021(11) 0.12123(7) 0.0144(4) Uani d . . 1
C C61B 0.57921(16) 0.75709(11) 0.06588(7) 0.0127(4) Uani d . . 1
C C62B 0.56096(17) 0.70073(12) 0.03401(8) 0.0163(4) Uani d . . 1
C C63B 0.62173(19) 0.69146(13) -0.01450(8) 0.0203(4) Uani d . . 1
C C64B 0.70567(19) 0.74071(13) -0.03387(8) 0.0196(4) Uani d . . 1
C C65B 0.72716(18) 0.79819(12) -0.00476(8) 0.0183(4) Uani d . . 1
C C66B 0.66492(17) 0.80505(12) 0.04419(8) 0.0156(4) Uani d . . 1
F F32A 0.47586(10) 1.12913(7) 0.21966(5) 0.0189(2) Uani d . . 1
F F33A 0.27099(11) 1.25511(7) 0.21562(5) 0.0264(3) Uani d . . 1
F F34A 0.05194(10) 1.23368(7) 0.18347(5) 0.0258(3) Uani d . . 1
F F35A 0.04247(10) 1.07892(7) 0.16062(5) 0.0248(3) Uani d . . 1
F F36A 0.24535(10) 0.95203(7) 0.16480(5) 0.0186(2) Uani d . . 1
F F42A 0.48351(10) 1.11306(7) 0.10299(4) 0.0214(3) Uani d . . 1
F F43A 0.67184(11) 1.16046(7) 0.04739(5) 0.0229(3) Uani d . . 1
F F44A 0.90793(10) 1.06540(8) 0.07290(5) 0.0232(3) Uani d . . 1
F F45A 0.94788(10) 0.91546(7) 0.15561(5) 0.0227(3) Uani d . . 1
F F46A 0.75808(10) 0.86152(6) 0.20750(4) 0.0174(2) Uani d . . 1
F F52A 0.67697(10) 0.78051(7) 0.47934(5) 0.0222(3) Uani d . . 1
F F53A 0.81569(12) 0.87172(8) 0.51345(5) 0.0300(3) Uani d . . 1
F F54A 1.04048(10) 0.87763(7) 0.46872(5) 0.0231(3) Uani d . . 1
F F55A 1.12852(10) 0.78344(7) 0.39111(5) 0.0235(3) Uani d . . 1
F F56A 0.99197(10) 0.69362(7) 0.35587(4) 0.0190(2) Uani d . . 1
F F62A 0.47995(10) 0.68284(7) 0.45643(5) 0.0206(2) Uani d . . 1
F F63A 0.44659(10) 0.57223(7) 0.55022(5) 0.0223(3) Uani d . . 1
F F64A 0.63527(11) 0.43982(8) 0.59963(5) 0.0278(3) Uani d . . 1
F F65A 0.86338(11) 0.42130(8) 0.55367(5) 0.0348(3) Uani d . . 1
F F66A 0.90215(10) 0.53413(7) 0.46071(5) 0.0210(2) Uani d . . 1
F F32B 0.78313(10) 0.44110(7) 0.40891(4) 0.0180(2) Uani d . . 1
F F33B 0.82040(11) 0.27453(7) 0.45938(5) 0.0246(3) Uani d . . 1
F F34B 0.92435(13) 0.14715(7) 0.40394(5) 0.0327(3) Uani d . . 1
F F35B 0.99723(12) 0.19436(7) 0.29788(5) 0.0313(3) Uani d . . 1
F F36B 0.96942(10) 0.36343(7) 0.24782(4) 0.0202(2) Uani d . . 1
F F42B 0.88134(9) 0.68779(6) 0.24101(4) 0.0167(2) Uani d . . 1
F F43B 1.08514(10) 0.74919(7) 0.23331(5) 0.0209(3) Uani d . . 1
F F44B 1.30605(10) 0.63999(7) 0.27160(5) 0.0214(3) Uani d . . 1
F F45B 1.31972(10) 0.46775(7) 0.31459(5) 0.0254(3) Uani d . . 1
F F46B 1.11970(10) 0.40558(7) 0.32554(5) 0.0241(3) Uani d . . 1
F F52B 0.38105(10) 0.92422(7) 0.05243(5) 0.0209(3) Uani d . . 1
F F53B 0.14588(11) 0.98277(7) 0.02106(5) 0.0258(3) Uani d . . 1
F F54B -0.01746(10) 0.87871(8) 0.05359(5) 0.0250(3) Uani d . . 1
F F55B 0.06133(10) 0.71983(8) 0.12363(5) 0.0258(3) Uani d . . 1
F F56B 0.29598(10) 0.65814(7) 0.15399(5) 0.0201(2) Uani d . . 1
F F62B 0.47829(11) 0.65126(7) 0.05045(5) 0.0235(3) Uani d . . 1
F F63B 0.59801(12) 0.63632(8) -0.04341(5) 0.0329(3) Uani d . . 1
F F64B 0.76583(12) 0.73259(8) -0.08125(5) 0.0308(3) Uani d . . 1
F F65B 0.80767(12) 0.84716(8) -0.02402(5) 0.0311(3) Uani d . . 1
F F66B 0.69396(11) 0.86126(8) 0.07088(5) 0.0261(3) Uani d . . 1

loop_
_atom_site_aniso_label
_atom_site_aniso_U_11
_atom_site_aniso_U_22
_atom_site_aniso_U_33
_atom_site_aniso_U_12
_atom_site_aniso_U_13
_atom_site_aniso_U_23
P1 0.0092(2) 0.0090(2) 0.0104(2) -0.00166(17) 0.00065(18) -0.00239(17)
B1 0.0126(10) 0.0117(10) 0.0100(10) -0.0013(8) -0.0010(8) -0.0022(8)
B2 0.0103(10) 0.0115(10) 0.0113(10) -0.0022(8) 0.0018(8) -0.0033(8)
O1 0.0108(6) 0.0110(6) 0.0115(6) -0.0010(5) -0.0011(5) -0.0037(5)
C1A 0.0098(9) 0.0123(9) 0.0132(9) -0.0034(7) 0.0003(7) -0.0018(7)
C2A 0.0120(9) 0.0107(8) 0.0137(9) -0.0031(7) -0.0003(7) -0.0037(7)
C3A 0.0053(8) 0.0120(8) 0.0128(9) 0.0018(7) -0.0043(7) -0.0018(7)
C4A 0.0105(9) 0.0090(8) 0.0123(9) 0.0005(7) -0.0005(7) -0.0027(7)
C5A 0.0108(9) 0.0116(8) 0.0111(9) -0.0028(7) 0.0021(7) -0.0036(7)
C11A 0.0122(9) 0.0096(8) 0.0099(9) 0.0000(7) -0.0022(7) -0.0021(7)
C12A 0.0139(9) 0.0124(9) 0.0094(9) -0.0019(7) -0.0003(7) -0.0011(7)
C13A 0.0167(10) 0.0131(9) 0.0138(9) -0.0051(7) -0.0002(8) -0.0014(7)
C14A 0.0197(10) 0.0132(9) 0.0112(9) -0.0016(8) 0.0007(8) -0.0035(7)
C15A 0.0172(10) 0.0176(9) 0.0147(10) -0.0021(8) 0.0063(8) -0.0064(8)
C16A 0.0131(9) 0.0122(9) 0.0112(9) -0.0007(7) -0.0008(7) 0.0001(7)
C17A 0.0130(9) 0.0136(9) 0.0149(9) -0.0037(7) 0.0013(7) -0.0054(7)
C18A 0.0145(10) 0.0195(10) 0.0253(11) -0.0025(8) -0.0017(8) -0.0048(8)
C19A 0.0166(10) 0.0185(10) 0.0179(10) -0.0069(8) 0.0043(8) -0.0050(8)
C20A 0.0281(11) 0.0165(9) 0.0151(10) -0.0057(8) 0.0055(8) -0.0072(8)
C21A 0.0383(13) 0.0249(11) 0.0227(11) -0.0128(10) 0.0056(10) -0.0142(9)
C22A 0.0353(13) 0.0165(10) 0.0247(11) -0.0020(9) 0.0052(10) -0.0068(9)
C23A 0.0132(10) 0.0178(9) 0.0145(10) -0.0031(7) 0.0039(8) -0.0055(8)
C24A 0.0228(11) 0.0233(10) 0.0169(10) -0.0094(9) 0.0045(8) -0.0037(8)
C25A 0.0163(11) 0.0268(11) 0.0284(12) -0.0040(9) 0.0010(9) -0.0033(9)
C31A 0.0134(9) 0.0120(9) 0.0087(9) -0.0015(7) 0.0012(7) -0.0001(7)
C32A 0.0127(9) 0.0153(9) 0.0130(9) -0.0037(7) -0.0010(7) -0.0017(7)
C33A 0.0233(11) 0.0108(9) 0.0168(10) -0.0011(8) 0.0008(8) -0.0052(7)
C34A 0.0160(10) 0.0155(9) 0.0160(10) 0.0064(8) 0.0000(8) -0.0025(8)
C35A 0.0120(10) 0.0208(10) 0.0146(10) -0.0029(8) -0.0012(8) -0.0042(8)
C36A 0.0172(10) 0.0104(9) 0.0133(9) -0.0022(7) 0.0001(8) -0.0037(7)
C41A 0.0137(9) 0.0108(8) 0.0120(9) -0.0027(7) 0.0010(7) -0.0052(7)
C42A 0.0138(10) 0.0125(9) 0.0150(9) -0.0007(7) -0.0013(8) -0.0035(7)
C43A 0.0227(11) 0.0134(9) 0.0113(9) -0.0076(8) 0.0006(8) -0.0013(7)
C44A 0.0178(10) 0.0233(10) 0.0134(9) -0.0124(8) 0.0060(8) -0.0067(8)
C45A 0.0110(9) 0.0199(10) 0.0154(10) -0.0014(7) 0.0002(8) -0.0065(8)
C46A 0.0185(10) 0.0115(9) 0.0093(9) -0.0040(7) 0.0017(7) -0.0024(7)
C51A 0.0129(9) 0.0107(8) 0.0091(9) -0.0019(7) -0.0007(7) -0.0003(7)
C52A 0.0154(10) 0.0199(10) 0.0151(10) -0.0069(8) 0.0050(8) -0.0048(8)
C53A 0.0222(11) 0.0195(10) 0.0152(10) -0.0061(8) 0.0033(8) -0.0086(8)
C54A 0.0193(10) 0.0150(9) 0.0161(10) -0.0077(8) -0.0046(8) -0.0036(8)
C55A 0.0107(9) 0.0181(9) 0.0169(10) -0.0042(7) 0.0015(8) -0.0013(8)
C56A 0.0130(9) 0.0118(8) 0.0122(9) -0.0005(7) 0.0012(7) -0.0040(7)
C61A 0.0136(9) 0.0119(8) 0.0103(9) -0.0046(7) 0.0001(7) -0.0051(7)
C62A 0.0138(9) 0.0128(9) 0.0152(9) -0.0035(7) 0.0004(7) -0.0055(7)
C63A 0.0172(10) 0.0185(10) 0.0173(10) -0.0107(8) 0.0070(8) -0.0091(8)
C64A 0.0271(11) 0.0206(10) 0.0092(9) -0.0143(8) 0.0019(8) 0.0010(8)
C65A 0.0189(10) 0.0198(10) 0.0167(10) -0.0049(8) -0.0064(8) 0.0031(8)
C66A 0.0127(10) 0.0197(10) 0.0146(10) -0.0067(8) 0.0009(8) -0.0031(8)
P2 0.0087(2) 0.0088(2) 0.0100(2) -0.00143(17) 0.00054(18) -0.00233(17)
B3 0.0109(10) 0.0104(9) 0.0099(10) -0.0011(8) -0.0004(8) -0.0020(8)
B4 0.0132(11) 0.0117(10) 0.0135(10) -0.0041(8) -0.0011(8) -0.0057(8)
O2 0.0101(6) 0.0095(6) 0.0093(6) -0.0019(5) -0.0001(5) -0.0014(5)
C1B 0.0091(9) 0.0116(8) 0.0123(9) -0.0020(7) 0.0013(7) -0.0030(7)
C2B 0.0096(9) 0.0128(9) 0.0118(9) -0.0013(7) 0.0016(7) -0.0041(7)
C3B 0.0132(9) 0.0068(8) 0.0063(8) -0.0008(7) -0.0011(7) 0.0034(7)
C4B 0.0113(9) 0.0088(8) 0.0127(9) -0.0026(7) 0.0003(7) -0.0026(7)
C5B 0.0107(9) 0.0105(8) 0.0127(9) -0.0020(7) -0.0012(7) -0.0036(7)
C11B 0.0143(9) 0.0082(8) 0.0123(9) -0.0003(7) 0.0003(7) -0.0035(7)
C12B 0.0136(9) 0.0111(9) 0.0144(9) -0.0017(7) 0.0003(7) -0.0023(7)
C13B 0.0189(10) 0.0208(10) 0.0210(10) -0.0080(8) 0.0094(8) -0.0094(8)
C15B 0.0216(11) 0.0207(10) 0.0250(11) -0.0130(8) 0.0060(9) -0.0111(9)
C16B 0.0157(10) 0.0118(9) 0.0157(10) -0.0038(7) 0.0020(8) -0.0028(7)
C17B 0.0122(9) 0.0151(9) 0.0140(9) -0.0037(7) 0.0020(7) -0.0052(7)
C18B 0.0158(10) 0.0230(10) 0.0213(11) -0.0052(8) 0.0025(8) -0.0047(8)
C19B 0.0200(11) 0.0182(10) 0.0176(10) -0.0078(8) 0.0007(8) -0.0024(8)
C14B 0.0276(12) 0.0213(10) 0.0226(11) -0.0106(9) 0.0070(9) -0.0117(9)
C20B 0.0348(13) 0.0336(12) 0.0365(13) -0.0223(10) 0.0184(11) -0.0248(11)
C21B 0.0556(16) 0.0246(12) 0.0274(12) -0.0035(11) 0.0070(11) -0.0148(10)
C22B 0.0361(14) 0.0487(15) 0.0306(13) -0.0070(11) -0.0031(11) -0.0227(12)
C23B 0.0161(10) 0.0205(10) 0.0204(10) -0.0092(8) 0.0054(8) -0.0112(8)
C24B 0.0181(11) 0.0444(14) 0.0367(13) -0.0106(10) 0.0010(10) -0.0166(11)
C25B 0.0318(13) 0.0378(13) 0.0351(14) -0.0112(11) 0.0120(11) 0.0061(11)
C31B 0.0083(9) 0.0122(9) 0.0136(9) -0.0025(7) -0.0013(7) -0.0013(7)
C32B 0.0096(9) 0.0137(9) 0.0159(10) -0.0011(7) -0.0006(7) -0.0052(7)
C33B 0.0191(10) 0.0187(10) 0.0138(10) -0.0054(8) 0.0018(8) 0.0008(8)
C34B 0.0234(11) 0.0083(9) 0.0250(11) -0.0024(8) -0.0013(9) 0.0031(8)
C35B 0.0224(11) 0.0123(9) 0.0226(11) 0.0012(8) 0.0006(9) -0.0070(8)
C36B 0.0143(10) 0.0161(9) 0.0126(9) -0.0031(7) 0.0005(7) -0.0022(7)
C41B 0.0107(9) 0.0133(9) 0.0098(9) -0.0021(7) 0.0015(7) -0.0047(7)
C42B 0.0089(9) 0.0134(9) 0.0114(9) 0.0004(7) -0.0005(7) -0.0026(7)
C43B 0.0180(10) 0.0114(9) 0.0135(9) -0.0057(7) 0.0030(8) -0.0015(7)
C44B 0.0101(9) 0.0224(10) 0.0164(10) -0.0083(8) 0.0042(7) -0.0057(8)
C45B 0.0078(9) 0.0183(9) 0.0179(10) 0.0009(7) -0.0012(7) -0.0031(8)
C46B 0.0162(10) 0.0118(9) 0.0162(10) -0.0020(7) 0.0008(8) -0.0021(7)
C51B 0.0125(9) 0.0129(9) 0.0086(9) -0.0011(7) -0.0007(7) -0.0052(7)
C52B 0.0154(10) 0.0146(9) 0.0136(9) -0.0032(7) -0.0002(8) -0.0048(7)
C53B 0.0200(10) 0.0145(9) 0.0140(10) 0.0030(8) -0.0044(8) -0.0032(8)
C54B 0.0117(10) 0.0229(10) 0.0188(10) 0.0028(8) -0.0062(8) -0.0105(8)
C55B 0.0160(10) 0.0221(10) 0.0179(10) -0.0079(8) 0.0000(8) -0.0091(8)
C56B 0.0175(10) 0.0123(9) 0.0124(9) -0.0011(7) -0.0025(8) -0.0029(7)
C61B 0.0123(9) 0.0111(8) 0.0121(9) 0.0017(7) -0.0030(7) -0.0020(7)
C62B 0.0155(10) 0.0164(9) 0.0170(10) -0.0044(8) -0.0017(8) -0.0031(8)
C63B 0.0266(11) 0.0205(10) 0.0153(10) -0.0031(8) -0.0023(8) -0.0096(8)
C64B 0.0225(11) 0.0212(10) 0.0108(9) 0.0014(8) 0.0026(8) -0.0023(8)
C65B 0.0185(10) 0.0166(9) 0.0178(10) -0.0038(8) 0.0034(8) -0.0007(8)
C66B 0.0182(10) 0.0136(9) 0.0155(10) -0.0023(8) -0.0010(8) -0.0058(8)
F32A 0.0168(6) 0.0150(5) 0.0259(6) -0.0041(4) -0.0045(5) -0.0056(5)
F33A 0.0305(7) 0.0131(5) 0.0358(7) 0.0012(5) -0.0054(6) -0.0118(5)
F34A 0.0197(6) 0.0207(6) 0.0313(7) 0.0099(5) -0.0026(5) -0.0092(5)
F35A 0.0121(6) 0.0276(6) 0.0339(7) -0.0001(5) -0.0061(5) -0.0092(5)
F36A 0.0155(6) 0.0156(5) 0.0267(6) -0.0026(4) -0.0039(5) -0.0091(5)
F42A 0.0169(6) 0.0200(6) 0.0195(6) 0.0017(5) -0.0001(5) 0.0044(5)
F43A 0.0295(7) 0.0184(6) 0.0176(6) -0.0086(5) 0.0019(5) 0.0046(5)
F44A 0.0204(6) 0.0338(7) 0.0185(6) -0.0161(5) 0.0053(5) -0.0031(5)
F45A 0.0104(6) 0.0320(6) 0.0217(6) -0.0006(5) 0.0022(5) -0.0032(5)
F46A 0.0166(6) 0.0128(5) 0.0168(6) 0.0022(4) 0.0033(4) 0.0017(4)
F52A 0.0188(6) 0.0314(6) 0.0248(6) -0.0133(5) 0.0120(5) -0.0177(5)
F53A 0.0342(7) 0.0397(7) 0.0293(7) -0.0186(6) 0.0127(6) -0.0261(6)
F54A 0.0239(6) 0.0265(6) 0.0267(6) -0.0148(5) -0.0008(5) -0.0120(5)
F55A 0.0137(6) 0.0305(6) 0.0323(7) -0.0113(5) 0.0067(5) -0.0139(5)
F56A 0.0151(6) 0.0260(6) 0.0207(6) -0.0075(5) 0.0070(5) -0.0136(5)
F62A 0.0134(6) 0.0187(6) 0.0250(6) 0.0003(4) 0.0065(5) -0.0010(5)
F63A 0.0232(6) 0.0230(6) 0.0235(6) -0.0108(5) 0.0142(5) -0.0077(5)
F64A 0.0340(7) 0.0313(7) 0.0167(6) -0.0169(6) 0.0030(5) 0.0060(5)
F65A 0.0223(7) 0.0345(7) 0.0332(7) -0.0043(5) -0.0072(6) 0.0192(6)
F66A 0.0112(6) 0.0249(6) 0.0209(6) -0.0023(5) -0.0009(5) 0.0045(5)
F32B 0.0231(6) 0.0141(5) 0.0151(6) -0.0024(4) 0.0057(5) -0.0034(4)
F33B 0.0337(7) 0.0199(6) 0.0158(6) -0.0061(5) 0.0049(5) 0.0033(5)
F34B 0.0511(8) 0.0106(6) 0.0294(7) -0.0028(5) 0.0054(6) 0.0033(5)
F35B 0.0491(8) 0.0124(6) 0.0274(7) 0.0031(5) 0.0068(6) -0.0068(5)
F36B 0.0257(6) 0.0158(5) 0.0152(6) 0.0014(5) 0.0057(5) -0.0031(4)
F42B 0.0111(5) 0.0115(5) 0.0240(6) -0.0005(4) -0.0039(4) 0.0015(4)
F43B 0.0191(6) 0.0131(5) 0.0291(6) -0.0076(4) 0.0001(5) 0.0019(5)
F44B 0.0118(6) 0.0237(6) 0.0292(6) -0.0089(5) 0.0019(5) -0.0027(5)
F45B 0.0087(6) 0.0207(6) 0.0422(7) 0.0005(4) -0.0046(5) -0.0014(5)
F46B 0.0137(6) 0.0122(5) 0.0404(7) -0.0011(4) -0.0054(5) 0.0045(5)
F52B 0.0205(6) 0.0160(5) 0.0228(6) -0.0046(5) -0.0033(5) 0.0033(5)
F53B 0.0254(7) 0.0173(6) 0.0277(7) 0.0031(5) -0.0106(5) 0.0020(5)
F54B 0.0138(6) 0.0307(6) 0.0288(7) 0.0022(5) -0.0094(5) -0.0094(5)
F55B 0.0168(6) 0.0297(6) 0.0339(7) -0.0127(5) -0.0043(5) -0.0049(5)
F56B 0.0187(6) 0.0155(5) 0.0244(6) -0.0071(5) -0.0057(5) 0.0028(5)
F62B 0.0273(7) 0.0279(6) 0.0243(6) -0.0164(5) 0.0066(5) -0.0148(5)
F63B 0.0440(8) 0.0414(8) 0.0253(7) -0.0183(6) 0.0072(6) -0.0237(6)
F64B 0.0390(8) 0.0397(7) 0.0154(6) -0.0101(6) 0.0125(5) -0.0108(5)
F65B 0.0364(8) 0.0325(7) 0.0303(7) -0.0189(6) 0.0177(6) -0.0106(6)
F66B 0.0303(7) 0.0306(7) 0.0289(7) -0.0200(5) 0.0137(5) -0.0188(5)

loop_
_atom_type_symbol
_atom_type_description
_atom_type_scat_dispersion_real
_atom_type_scat_dispersion_imag
_atom_type_scat_source
C C 0.0033 0.0016 'International Tables Vol C Tables 4.2.6.8 and 6.1.1.4'
H H 0.0000 0.0000 'International Tables Vol C Tables 4.2.6.8 and 6.1.1.4'
B B 0.0013 0.0007 'International Tables Vol C Tables 4.2.6.8 and 6.1.1.4'
O O 0.0106 0.0060 'International Tables Vol C Tables 4.2.6.8 and 6.1.1.4'
F F 0.0171 0.0103 'International Tables Vol C Tables 4.2.6.8 and 6.1.1.4'
P P 0.1023 0.0942 'International Tables Vol C Tables 4.2.6.8 and 6.1.1.4'

loop_
_geom_angle_atom_site_label_1
_geom_angle_atom_site_label_2
_geom_angle_atom_site_label_3
_geom_angle
C11A P1 C4A 107.90(8)
C11A P1 C1A 117.50(8)
C4A P1 C1A 101.85(8)
C11A P1 B1 118.03(8)
C4A P1 B1 120.09(8)
C1A P1 B1 89.53(8)
C41A B1 C3A 111.98(15)
C41A B1 C31A 115.17(15)
C3A B1 C31A 112.26(15)
C41A B1 P1 121.38(13)
C3A B1 P1 92.72(11)
C31A B1 P1 101.02(12)
O2 B2 C5A 111.57(14)
O2 B2 C51A 106.21(14)
C5A B2 C51A 108.83(14)
O2 B2 C61A 105.55(13)
C5A B2 C61A 115.65(15)
C51A B2 C61A 108.57(14)
C3A O1 B4 129.64(14)
C2A C1A P1 103.74(12)
C2A C1A H101 111.0
P1 C1A H101 111.0
C2A C1A H102 111.0
P1 C1A H102 111.0
H101 C1A H102 109.0
C3A C2A C1A 109.97(14)
C3A C2A H201 109.7
C1A C2A H201 109.7
C3A C2A H202 109.7
C1A C2A H202 109.7
H201 C2A H202 108.2
O1 C3A C2A 122.27(15)
O1 C3A B1 120.81(16)
C2A C3A B1 116.69(15)
C5A C4A P1 112.36(12)
C5A C4A H401 109.1
P1 C4A H401 109.1
C5A C4A H402 109.1
P1 C4A H402 109.1
H401 C4A H402 107.9
C4A C5A B2 113.99(14)
C4A C5A H501 108.8
B2 C5A H501 108.8
C4A C5A H502 108.8
B2 C5A H502 108.8
H501 C5A H502 107.7
C16A C11A C12A 119.18(16)
C16A C11A P1 123.98(14)
C12A C11A P1 116.81(13)
C13A C12A C11A 119.07(16)
C13A C12A C17A 117.21(16)
C11A C12A C17A 123.54(16)
C14A C13A C12A 122.48(17)
C14A C13A H13A 118.8
C12A C13A H13A 118.8
C13A C14A C15A 117.24(17)
C13A C14A C20A 123.85(17)
C15A C14A C20A 118.90(17)
C14A C15A C16A 123.53(17)
C14A C15A H15A 118.2
C16A C15A H15A 118.2
C15A C16A C11A 118.23(17)
C15A C16A C23A 116.11(16)
C11A C16A C23A 125.61(16)
C12A C17A C19A 115.04(15)
C12A C17A C18A 109.03(15)
C19A C17A C18A 109.12(15)
C12A C17A H17A 107.8
C19A C17A H17A 107.8
C18A C17A H17A 107.8
C17A C18A H18A 109.5
C17A C18A H18B 109.5
H18A C18A H18B 109.5
C17A C18A H18C 109.5
H18A C18A H18C 109.5
H18B C18A H18C 109.5
C17A C19A H19A 109.5
C17A C19A H19B 109.5
H19A C19A H19B 109.5
C17A C19A H19C 109.5
H19A C19A H19C 109.5
H19B C19A H19C 109.5
C21A C20A C14A 114.12(17)
C21A C20A C22A 111.15(17)
C14A C20A C22A 109.99(16)
C21A C20A H20A 107.1
C14A C20A H20A 107.1
C22A C20A H20A 107.1
C20A C21A H21A 109.5
C20A C21A H21B 109.5
H21A C21A H21B 109.5
C20A C21A H21C 109.5
H21A C21A H21C 109.5
H21B C21A H21C 109.5
C20A C22A H22A 109.5
C20A C22A H22B 109.5
H22A C22A H22B 109.5
C20A C22A H22C 109.5
H22A C22A H22C 109.5
H22B C22A H22C 109.5
C16A C23A C24A 111.06(16)
C16A C23A C25A 111.13(15)
C24A C23A C25A 111.83(16)
C16A C23A H23A 107.5
C24A C23A H23A 107.5
C25A C23A H23A 107.5
C23A C24A H24A 109.5
C23A C24A H24B 109.5
H24A C24A H24B 109.5
C23A C24A H24C 109.5
H24A C24A H24C 109.5
H24B C24A H24C 109.5
C23A C25A H25A 109.5
C23A C25A H25B 109.5
H25A C25A H25B 109.5
C23A C25A H25C 109.5
H25A C25A H25C 109.5
H25B C25A H25C 109.5
C36A C31A C32A 113.27(16)
C36A C31A B1 125.18(16)
C32A C31A B1 121.53(16)
F32A C32A C33A 116.25(16)
F32A C32A C31A 119.39(16)
C33A C32A C31A 124.25(17)
F33A C33A C34A 119.87(16)
F33A C33A C32A 120.54(17)
C34A C33A C32A 119.56(17)
F34A C34A C35A 120.49(18)
F34A C34A C33A 120.57(17)
C35A C34A C33A 118.89(17)
F35A C35A C34A 119.97(16)
F35A C35A C36A 120.43(16)
C34A C35A C36A 119.60(17)
F36A C36A C35A 115.62(16)
F36A C36A C31A 119.96(15)
C35A C36A C31A 124.41(17)
C46A C41A C42A 113.13(16)
C46A C41A B1 122.11(15)
C42A C41A B1 124.74(16)
F42A C42A C43A 115.70(16)
F42A C42A C41A 120.75(16)
C43A C42A C41A 123.55(17)
F43A C43A C44A 119.84(17)
F43A C43A C42A 119.84(17)
C44A C43A C42A 120.31(17)
F44A C44A C43A 120.63(17)
F44A C44A C45A 120.67(17)
C43A C44A C45A 118.70(17)
F45A C45A C46A 120.47(16)
F45A C45A C44A 120.61(17)
C46A C45A C44A 118.90(17)
F46A C46A C45A 115.95(16)
F46A C46A C41A 118.86(16)
C45A C46A C41A 125.17(17)
C56A C51A C52A 112.97(16)
C56A C51A B2 129.72(16)
C52A C51A B2 117.26(16)
F52A C52A C53A 115.88(16)
F52A C52A C51A 119.21(16)
C53A C52A C51A 124.89(17)
F53A C53A C54A 119.58(17)
F53A C53A C52A 121.10(17)
C54A C53A C52A 119.31(17)
F54A C54A C55A 121.10(17)
F54A C54A C53A 120.09(17)
C55A C54A C53A 118.79(17)
F55A C55A C54A 119.92(17)
F55A C55A C56A 120.24(16)
C54A C55A C56A 119.81(17)
F56A C56A C55A 115.41(16)
F56A C56A C51A 120.36(16)
C55A C56A C51A 124.22(17)
C62A C61A C66A 113.90(16)
C62A C61A B2 126.51(16)
C66A C61A B2 119.34(16)
F62A C62A C63A 115.42(16)
F62A C62A C61A 120.99(16)
C63A C62A C61A 123.58(17)
F63A C63A C64A 119.30(17)
F63A C63A C62A 120.94(17)
C64A C63A C62A 119.75(17)
F64A C64A C65A 120.57(17)
F64A C64A C63A 120.21(17)
C65A C64A C63A 119.22(17)
F65A C65A C64A 119.65(17)
F65A C65A C66A 121.02(18)
C64A C65A C66A 119.33(17)
F66A C66A C65A 116.90(16)
F66A C66A C61A 118.90(16)
C65A C66A C61A 124.19(17)
C11B P2 C4B 105.24(8)
C11B P2 C1B 116.91(8)
C4B P2 C1B 102.95(8)
C11B P2 B3 122.76(8)
C4B P2 B3 117.63(8)
C1B P2 B3 89.39(8)
C41B B3 C31B 114.75(14)
C41B B3 C3B 111.53(14)
C31B B3 C3B 109.20(14)
C41B B3 P2 122.36(13)
C31B B3 P2 103.13(12)
C3B B3 P2 93.51(11)
O1 B4 C5B 111.66(14)
O1 B4 C51B 102.78(13)
C5B B4 C51B 116.35(15)
O1 B4 C61B 106.19(14)
C5B B4 C61B 110.18(15)
C51B B4 C61B 109.01(14)
C3B O2 B2 130.77(14)
C2B C1B P2 104.91(12)
C2B C1B H111 110.8
P2 C1B H111 110.8
C2B C1B H112 110.8
P2 C1B H112 110.8
H111 C1B H112 108.8
C3B C2B C1B 110.58(14)
C3B C2B H211 109.5
C1B C2B H211 109.5
C3B C2B H212 109.5
C1B C2B H212 109.5
H211 C2B H212 108.1
O2 C3B C2B 121.68(15)
O2 C3B B3 122.74(15)
C2B C3B B3 115.52(14)
C5B C4B P2 112.37(12)
C5B C4B H411 109.1
P2 C4B H411 109.1
C5B C4B H412 109.1
P2 C4B H412 109.1
H411 C4B H412 107.9
C4B C5B B4 114.84(14)
C4B C5B H511 108.6
B4 C5B H511 108.6
C4B C5B H512 108.6
B4 C5B H512 108.6
H511 C5B H512 107.5
C16B C11B C12B 119.04(16)
C16B C11B P2 125.22(14)
C12B C11B P2 115.59(13)
C13B C12B C11B 119.03(17)
C13B C12B C17B 115.84(16)
C11B C12B C17B 124.75(16)
C14B C13B C12B 122.88(18)
C14B C13B H13B 118.6
C12B C13B H13B 118.6
C14B C15B C16B 123.10(18)
C14B C15B H15B 118.5
C16B C15B H15B 118.5
C15B C16B C11B 118.66(17)
C15B C16B C23B 115.68(16)
C11B C16B C23B 125.66(16)
C12B C17B C18B 114.27(15)
C12B C17B C19B 107.57(15)
C18B C17B C19B 110.22(15)
C12B C17B H17B 108.2
C18B C17B H17B 108.2
C19B C17B H17B 108.2
C17B C18B H18D 109.5
C17B C18B H18E 109.5
H18D C18B H18E 109.5
C17B C18B H18F 109.5
H18D C18B H18F 109.5
H18E C18B H18F 109.5
C17B C19B H19D 109.5
C17B C19B H19E 109.5
H19D C19B H19E 109.5
C17B C19B H19F 109.5
H19D C19B H19F 109.5
H19E C19B H19F 109.5
C15B C14B C13B 117.24(18)
C15B C14B C20B 121.24(18)
C13B C14B C20B 121.32(18)
C14B C20B C22B 110.34(18)
C14B C20B C21B 111.65(19)
C22B C20B C21B 110.68(18)
C14B C20B H20B 108.0
C22B C20B H20B 108.0
C21B C20B H20B 108.0
C20B C21B H21D 109.5
C20B C21B H21E 109.5
H21D C21B H21E 109.5
C20B C21B H21F 109.5
H21D C21B H21F 109.5
H21E C21B H21F 109.5
C20B C22B H22D 109.5
C20B C22B H22E 109.5
H22D C22B H22E 109.5
C20B C22B H22F 109.5
H22D C22B H22F 109.5
H22E C22B H22F 109.5
C25B C23B C16B 110.31(16)
C25B C23B C24B 110.79(18)
C16B C23B C24B 112.83(16)
C25B C23B H23B 107.6
C16B C23B H23B 107.6
C24B C23B H23B 107.6
C23B C24B H24D 109.5
C23B C24B H24E 109.5
H24D C24B H24E 109.5
C23B C24B H24F 109.5
H24D C24B H24F 109.5
H24E C24B H24F 109.5
C23B C25B H25D 109.5
C23B C25B H25E 109.5
H25D C25B H25E 109.5
C23B C25B H25F 109.5
H25D C25B H25F 109.5
H25E C25B H25F 109.5
C32B C31B C36B 113.49(16)
C32B C31B B3 123.82(16)
C36B C31B B3 122.57(16)
F32B C32B C33B 115.45(16)
F32B C32B C31B 120.00(15)
C33B C32B C31B 124.54(17)
F33B C33B C34B 120.89(17)
F33B C33B C32B 119.90(17)
C34B C33B C32B 119.21(17)
F34B C34B C33B 120.72(18)
F34B C34B C35B 120.22(17)
C33B C34B C35B 119.06(17)
F35B C35B C34B 119.38(16)
F35B C35B C36B 120.74(17)
C34B C35B C36B 119.87(17)
F36B C36B C35B 117.05(16)
F36B C36B C31B 119.05(16)
C35B C36B C31B 123.82(17)
C42B C41B C46B 113.14(16)
C42B C41B B3 120.39(15)
C46B C41B B3 125.93(16)
F42B C42B C43B 116.37(15)
F42B C42B C41B 118.56(16)
C43B C42B C41B 125.00(16)
F43B C43B C44B 119.81(16)
F43B C43B C42B 121.26(16)
C44B C43B C42B 118.84(16)
F44B C44B C43B 120.53(16)
F44B C44B C45B 120.19(16)
C43B C44B C45B 119.28(17)
F45B C45B C44B 119.45(16)
F45B C45B C46B 120.72(16)
C44B C45B C46B 119.82(16)
F46B C46B C45B 114.96(16)
F46B C46B C41B 121.16(16)
C45B C46B C41B 123.87(17)
C56B C51B C52B 113.81(16)
C56B C51B B4 126.74(16)
C52B C51B B4 119.44(16)
F52B C52B C53B 116.43(16)
F52B C52B C51B 119.40(16)
C53B C52B C51B 124.16(17)
F53B C53B C54B 120.59(17)
F53B C53B C52B 120.09(18)
C54B C53B C52B 119.32(17)
F54B C54B C53B 120.98(17)
F54B C54B C55B 119.96(18)
C53B C54B C55B 119.07(17)
F55B C55B C54B 119.89(17)
F55B C55B C56B 120.22(17)
C54B C55B C56B 119.89(18)
F56B C56B C55B 115.42(16)
F56B C56B C51B 120.87(16)
C55B C56B C51B 123.72(17)
C66B C61B C62B 113.91(17)
C66B C61B B4 129.24(16)
C62B C61B B4 116.85(16)
F62B C62B C63B 116.17(16)
F62B C62B C61B 119.49(17)
C63B C62B C61B 124.33(18)
F63B C63B C64B 120.02(17)
F63B C63B C62B 120.90(18)
C64B C63B C62B 119.07(18)
F64B C64B C65B 120.51(18)
F64B C64B C63B 119.89(18)
C65B C64B C63B 119.59(18)
F65B C65B C64B 119.66(17)
F65B C65B C66B 120.74(17)
C64B C65B C66B 119.60(18)
F66B C66B C65B 115.72(17)
F66B C66B C61B 120.78(16)
C65B C66B C61B 123.49(17)

loop_
_geom_bond_atom_site_label_1
_geom_bond_atom_site_label_2
_geom_bond_distance
P1 C11A 1.8316(18)
P1 C4A 1.8417(17)
P1 C1A 1.8482(18)
P1 B1 2.063(2)
B1 C41A 1.612(3)
B1 C3A 1.632(3)
B1 C31A 1.642(3)
B2 O2 1.618(2)
B2 C5A 1.626(3)
B2 C51A 1.638(3)
B2 C61A 1.642(3)
O1 C3A 1.254(2)
O1 B4 1.609(2)
C1A C2A 1.538(2)
C1A H101 0.99
C1A H102 0.99
C2A C3A 1.500(2)
C2A H201 0.99
C2A H202 0.99
C4A C5A 1.536(2)
C4A H401 0.99
C4A H402 0.99
C5A H501 0.99
C5A H502 0.99
C11A C16A 1.417(3)
C11A C12A 1.423(3)
C12A C13A 1.390(3)
C12A C17A 1.527(3)
C13A C14A 1.388(3)
C13A H13A 0.95
C14A C15A 1.388(3)
C14A C20A 1.519(3)
C15A C16A 1.389(3)
C15A H15A 0.95
C16A C23A 1.523(3)
C17A C19A 1.531(2)
C17A C18A 1.539(3)
C17A H17A 1.0
C18A H18A 0.98
C18A H18B 0.98
C18A H18C 0.98
C19A H19A 0.98
C19A H19B 0.98
C19A H19C 0.98
C20A C21A 1.515(3)
C20A C22A 1.537(3)
C20A H20A 1.0
C21A H21A 0.98
C21A H21B 0.98
C21A H21C 0.98
C22A H22A 0.98
C22A H22B 0.98
C22A H22C 0.98
C23A C24A 1.530(3)
C23A C25A 1.533(3)
C23A H23A 1.0
C24A H24A 0.98
C24A H24B 0.98
C24A H24C 0.98
C25A H25A 0.98
C25A H25B 0.98
C25A H25C 0.98
C31A C36A 1.388(3)
C31A C32A 1.396(3)
C32A F32A 1.347(2)
C32A C33A 1.382(3)
C33A F33A 1.343(2)
C33A C34A 1.379(3)
C34A F34A 1.338(2)
C34A C35A 1.375(3)
C35A F35A 1.343(2)
C35A C36A 1.385(3)
C36A F36A 1.359(2)
C41A C46A 1.388(3)
C41A C42A 1.394(3)
C42A F42A 1.351(2)
C42A C43A 1.379(3)
C43A F43A 1.347(2)
C43A C44A 1.377(3)
C44A F44A 1.338(2)
C44A C45A 1.379(3)
C45A F45A 1.343(2)
C45A C46A 1.376(3)
C46A F46A 1.358(2)
C51A C56A 1.386(3)
C51A C52A 1.394(3)
C52A F52A 1.357(2)
C52A C53A 1.377(3)
C53A F53A 1.348(2)
C53A C54A 1.376(3)
C54A F54A 1.341(2)
C54A C55A 1.375(3)
C55A F55A 1.347(2)
C55A C56A 1.385(3)
C56A F56A 1.352(2)
C61A C62A 1.389(3)
C61A C66A 1.394(3)
C62A F62A 1.355(2)
C62A C63A 1.383(3)
C63A F63A 1.347(2)
C63A C64A 1.376(3)
C64A F64A 1.345(2)
C64A C65A 1.375(3)
C65A F65A 1.342(2)
C65A C66A 1.377(3)
C66A F66A 1.348(2)
P2 C11B 1.8389(18)
P2 C4B 1.8400(17)
P2 C1B 1.8449(18)
P2 B3 2.067(2)
B3 C41B 1.622(3)
B3 C31B 1.645(3)
B3 C3B 1.648(3)
B4 C5B 1.626(3)
B4 C51B 1.631(3)
B4 C61B 1.635(3)
O2 C3B 1.255(2)
C1B C2B 1.533(2)
C1B H111 0.99
C1B H112 0.99
C2B C3B 1.506(2)
C2B H211 0.99
C2B H212 0.99
C4B C5B 1.534(2)
C4B H411 0.99
C4B H412 0.99
C5B H511 0.99
C5B H512 0.99
C11B C16B 1.417(3)
C11B C12B 1.422(3)
C12B C13B 1.389(3)
C12B C17B 1.523(3)
C13B C14B 1.389(3)
C13B H13B 0.95
C15B C14B 1.385(3)
C15B C16B 1.397(3)
C15B H15B 0.95
C16B C23B 1.527(3)
C17B C18B 1.536(3)
C17B C19B 1.540(3)
C17B H17B 1.0
C18B H18D 0.98
C18B H18E 0.98
C18B H18F 0.98
C19B H19D 0.98
C19B H19E 0.98
C19B H19F 0.98
C14B C20B 1.523(3)
C20B C22B 1.528(3)
C20B C21B 1.533(3)
C20B H20B 1.0
C21B H21D 0.98
C21B H21E 0.98
C21B H21F 0.98
C22B H22D 0.98
C22B H22E 0.98
C22B H22F 0.98
C23B C25B 1.518(3)
C23B C24B 1.533(3)
C23B H23B 1.0
C24B H24D 0.98
C24B H24E 0.98
C24B H24F 0.98
C25B H25D 0.98
C25B H25E 0.98
C25B H25F 0.98
C31B C32B 1.385(3)
C31B C36B 1.394(3)
C32B F32B 1.352(2)
C32B C33B 1.385(3)
C33B F33B 1.343(2)
C33B C34B 1.372(3)
C34B F34B 1.341(2)
C34B C35B 1.376(3)
C35B F35B 1.346(2)
C35B C36B 1.378(3)
C36B F36B 1.345(2)
C41B C42B 1.393(2)
C41B C46B 1.393(3)
C42B F42B 1.354(2)
C42B C43B 1.379(3)
C43B F43B 1.342(2)
C43B C44B 1.376(3)
C44B F44B 1.343(2)
C44B C45B 1.376(3)
C45B F45B 1.347(2)
C45B C46B 1.381(3)
C46B F46B 1.355(2)
C51B C56B 1.384(3)
C51B C52B 1.397(2)
C52B F52B 1.348(2)
C52B C53B 1.379(3)
C53B F53B 1.340(2)
C53B C54B 1.374(3)
C54B F54B 1.340(2)
C54B C55B 1.376(3)
C55B F55B 1.343(2)
C55B C56B 1.382(3)
C56B F56B 1.359(2)
C61B C66B 1.388(3)
C61B C62B 1.395(3)
C62B F62B 1.353(2)
C62B C63B 1.378(3)
C63B F63B 1.348(2)
C63B C64B 1.374(3)
C64B F64B 1.347(2)
C64B C65B 1.374(3)
C65B F65B 1.340(2)
C65B C66B 1.388(3)
C66B F66B 1.349(2)

loop_
_geom_torsion_atom_site_label_1
_geom_torsion_atom_site_label_2
_geom_torsion_atom_site_label_3
_geom_torsion_atom_site_label_4
_geom_torsion
C11A P1 C1A C2A 168.74(10)
C4A P1 C1A C2A -73.67(12)
B1 P1 C1A C2A 47.03(12)
P1 C1A C2A C3A -34.57(16)
B4 O1 C3A C2A 12.3(3)
B4 O1 C3A B1 -173.34(15)
C1A C2A C3A O1 172.83(15)
C1A C2A C3A B1 -1.7(2)
C41A B1 C3A O1 -17.2(2)
C31A B1 C3A O1 114.20(17)
P1 B1 C3A O1 -142.72(14)
C41A B1 C3A C2A 157.47(15)
C31A B1 C3A C2A -71.16(19)
P1 B1 C3A C2A 31.92(16)
C11A P1 C4A C5A 68.10(14)
C1A P1 C4A C5A -56.20(14)
B1 P1 C4A C5A -152.62(12)
P1 C4A C5A B2 -167.80(12)
O2 B2 C5A C4A -49.74(19)
C51A B2 C5A C4A 67.13(19)
C61A B2 C5A C4A -170.38(14)
C4A P1 C11A C16A -105.85(15)
C1A P1 C11A C16A 8.44(18)
B1 P1 C11A C16A 113.91(15)
C4A P1 C11A C12A 76.22(15)
C1A P1 C11A C12A -169.49(13)
B1 P1 C11A C12A -64.03(16)
C16A C11A C12A C13A -4.9(2)
P1 C11A C12A C13A 173.13(13)
C16A C11A C12A C17A 170.11(16)
P1 C11A C12A C17A -11.9(2)
C11A C12A C13A C14A 0.5(3)
C17A C12A C13A C14A -174.85(16)
C12A C13A C14A C15A 2.8(3)
C12A C13A C14A C20A -178.00(17)
C13A C14A C15A C16A -1.7(3)
C20A C14A C15A C16A 179.05(17)
C14A C15A C16A C11A -2.6(3)
C14A C15A C16A C23A 175.13(17)
C12A C11A C16A C15A 5.9(2)
P1 C11A C16A C15A -171.99(14)
C12A C11A C16A C23A -171.63(16)
P1 C11A C16A C23A 10.5(3)
C13A C12A C17A C19A -50.6(2)
C11A C12A C17A C19A 134.26(18)
C13A C12A C17A C18A 72.3(2)
C11A C12A C17A C18A -102.82(19)
C13A C14A C20A C21A -13.2(3)
C15A C14A C20A C21A 166.00(18)
C13A C14A C20A C22A 112.5(2)
C15A C14A C20A C22A -68.3(2)
C15A C16A C23A C24A -53.9(2)
C11A C16A C23A C24A 123.72(19)
C15A C16A C23A C25A 71.3(2)
C11A C16A C23A C25A -111.1(2)
C41A B1 C31A C36A 123.07(19)
C3A B1 C31A C36A -6.7(2)
P1 B1 C31A C36A -104.26(18)
C41A B1 C31A C32A -55.1(2)
C3A B1 C31A C32A 175.17(16)
P1 B1 C31A C32A 77.58(18)
C36A C31A C32A F32A -175.80(15)
B1 C31A C32A F32A 2.6(3)
C36A C31A C32A C33A 0.4(3)
B1 C31A C32A C33A 178.80(17)
F32A C32A C33A F33A -2.1(3)
C31A C32A C33A F33A -178.45(17)
F32A C32A C33A C34A 176.15(16)
C31A C32A C33A C34A -0.2(3)
F33A C33A C34A F34A 0.9(3)
C32A C33A C34A F34A -177.39(17)
F33A C33A C34A C35A 178.55(17)
C32A C33A C34A C35A 0.3(3)
F34A C34A C35A F35A -2.6(3)
C33A C34A C35A F35A 179.72(17)
F34A C34A C35A C36A 177.02(17)
C33A C34A C35A C36A -0.7(3)
F35A C35A C36A F36A 0.9(3)
C34A C35A C36A F36A -178.73(16)
F35A C35A C36A C31A -179.39(17)
C34A C35A C36A C31A 1.0(3)
C32A C31A C36A F36A 178.87(15)
B1 C31A C36A F36A 0.6(3)
C32A C31A C36A C35A -0.8(3)
B1 C31A C36A C35A -179.13(17)
C3A B1 C41A C46A -66.0(2)
C31A B1 C41A C46A 164.09(16)
P1 B1 C41A C46A 41.8(2)
C3A B1 C41A C42A 112.52(19)
C31A B1 C41A C42A -17.4(3)
P1 B1 C41A C42A -139.64(16)
C46A C41A C42A F42A 176.68(16)
B1 C41A C42A F42A -2.0(3)
C46A C41A C42A C43A -3.5(3)
B1 C41A C42A C43A 177.88(17)
F42A C42A C43A F43A 0.0(2)
C41A C42A C43A F43A -179.84(16)
F42A C42A C43A C44A 179.69(16)
C41A C42A C43A C44A -0.2(3)
F43A C43A C44A F44A 1.4(3)
C42A C43A C44A F44A -178.29(16)
F43A C43A C44A C45A -178.30(16)
C42A C43A C44A C45A 2.0(3)
F44A C44A C45A F45A 1.5(3)
C43A C44A C45A F45A -178.79(16)
F44A C44A C45A C46A -179.67(16)
C43A C44A C45A C46A 0.0(3)
F45A C45A C46A F46A -3.7(2)
C44A C45A C46A F46A 177.47(16)
F45A C45A C46A C41A 174.59(17)
C44A C45A C46A C41A -4.2(3)
C42A C41A C46A F46A -175.99(15)
B1 C41A C46A F46A 2.7(3)
C42A C41A C46A C45A 5.7(3)
B1 C41A C46A C45A -175.58(17)
O2 B2 C51A C56A 10.5(2)
C5A B2 C51A C56A -109.7(2)
C61A B2 C51A C56A 123.62(19)
O2 B2 C51A C52A -172.63(14)
C5A B2 C51A C52A 67.1(2)
C61A B2 C51A C52A -59.5(2)
C56A C51A C52A F52A 179.11(16)
B2 C51A C52A F52A 1.7(2)
C56A C51A C52A C53A 0.4(3)
B2 C51A C52A C53A -176.93(18)
F52A C52A C53A F53A 0.4(3)
C51A C52A C53A F53A 179.09(17)
F52A C52A C53A C54A -178.57(17)
C51A C52A C53A C54A 0.1(3)
F53A C53A C54A F54A -1.4(3)
C52A C53A C54A F54A 177.55(17)
F53A C53A C54A C55A 179.91(17)
C52A C53A C54A C55A -1.1(3)
F54A C54A C55A F55A 1.0(3)
C53A C54A C55A F55A 179.70(17)
F54A C54A C55A C56A -177.16(16)
C53A C54A C55A C56A 1.5(3)
F55A C55A C56A F56A -0.7(2)
C54A C55A C56A F56A 177.47(16)
F55A C55A C56A C51A -179.12(16)
C54A C55A C56A C51A -0.9(3)
C52A C51A C56A F56A -178.37(15)
B2 C51A C56A F56A -1.4(3)
C52A C51A C56A C55A 0.0(3)
B2 C51A C56A C55A 176.92(17)
O2 B2 C61A C62A -132.79(17)
C5A B2 C61A C62A -8.9(3)
C51A B2 C61A C62A 113.68(19)
O2 B2 C61A C66A 53.3(2)
C5A B2 C61A C66A 177.15(16)
C51A B2 C61A C66A -60.2(2)
C66A C61A C62A F62A 178.59(15)
B2 C61A C62A F62A 4.4(3)
C66A C61A C62A C63A -0.2(3)
B2 C61A C62A C63A -174.44(17)
F62A C62A C63A F63A 0.7(2)
C61A C62A C63A F63A 179.63(16)
F62A C62A C63A C64A 179.92(16)
C61A C62A C63A C64A -1.2(3)
F63A C63A C64A F64A 0.8(3)
C62A C63A C64A F64A -178.43(17)
F63A C63A C64A C65A -179.66(17)
C62A C63A C64A C65A 1.1(3)
F64A C64A C65A F65A 0.1(3)
C63A C64A C65A F65A -179.45(17)
F64A C64A C65A C66A 179.88(17)
C63A C64A C65A C66A 0.3(3)
F65A C65A C66A F66A -1.2(3)
C64A C65A C66A F66A 179.00(17)
F65A C65A C66A C61A 177.88(17)
C64A C65A C66A C61A -1.9(3)
C62A C61A C66A F66A -179.11(16)
B2 C61A C66A F66A -4.5(2)
C62A C61A C66A C65A 1.8(3)
B2 C61A C66A C65A 176.45(18)
C3A O1 B4 C5B -59.3(2)
C3A O1 B4 C51B 66.1(2)
C3A O1 B4 C61B -179.43(15)
C5A B2 O2 C3B -56.4(2)
C51A B2 O2 C3B -174.83(15)
C61A B2 O2 C3B 70.0(2)
C11B P2 C1B C2B 172.85(11)
C4B P2 C1B C2B -72.37(12)
B3 P2 C1B C2B 45.88(12)
P2 C1B C2B C3B -33.35(16)
B2 O2 C3B C2B 6.7(3)
B2 O2 C3B B3 -176.40(15)
C1B C2B C3B O2 174.51(15)
C1B C2B C3B B3 -2.6(2)
C41B B3 C3B O2 -18.3(2)
C31B B3 C3B O2 109.54(18)
P2 B3 C3B O2 -145.24(14)
C41B B3 C3B C2B 158.75(14)
C31B B3 C3B C2B -73.38(18)
P2 B3 C3B C2B 31.83(15)
C11B P2 C4B C5B 63.73(14)
C1B P2 C4B C5B -59.22(14)
B3 P2 C4B C5B -155.42(12)
P2 C4B C5B B4 -168.39(12)
O1 B4 C5B C4B -48.0(2)
C51B B4 C5B C4B -165.49(15)
C61B B4 C5B C4B 69.80(19)
C4B P2 C11B C16B -101.28(16)
C1B P2 C11B C16B 12.21(19)
B3 P2 C11B C16B 120.41(16)
C4B P2 C11B C12B 74.15(15)
C1B P2 C11B C12B -172.35(13)
B3 P2 C11B C12B -64.16(16)
C16B C11B C12B C13B -2.7(3)
P2 C11B C12B C13B -178.42(14)
C16B C11B C12B C17B 169.90(16)
P2 C11B C12B C17B -5.8(2)
C11B C12B C13B C14B 2.5(3)
C17B C12B C13B C14B -170.69(18)
C14B C15B C16B C11B -1.1(3)
C14B C15B C16B C23B 178.32(19)
C12B C11B C16B C15B 2.0(3)
P2 C11B C16B C15B 177.26(14)
C12B C11B C16B C23B -177.34(17)
P2 C11B C16B C23B -2.0(3)
C13B C12B C17B C18B -59.1(2)
C11B C12B C17B C18B 128.07(19)
C13B C12B C17B C19B 63.6(2)
C11B C12B C17B C19B -109.2(2)
C16B C15B C14B C13B 0.8(3)
C16B C15B C14B C20B -174.11(19)
C12B C13B C14B C15B -1.6(3)
C12B C13B C14B C20B 173.34(19)
C15B C14B C20B C22B 105.0(2)
C13B C14B C20B C22B -69.7(3)
C15B C14B C20B C21B -131.5(2)
C13B C14B C20B C21B 53.8(3)
C15B C16B C23B C25B 77.5(2)
C11B C16B C23B C25B -103.2(2)
C15B C16B C23B C24B -47.0(2)
C11B C16B C23B C24B 132.3(2)
C41B B3 C31B C32B 109.93(19)
C3B B3 C31B C32B -16.1(2)
P2 B3 C31B C32B -114.62(17)
C41B B3 C31B C36B -65.8(2)
C3B B3 C31B C36B 168.10(16)
P2 B3 C31B C36B 69.61(19)
C36B C31B C32B F32B 179.76(15)
B3 C31B C32B F32B 3.6(3)
C36B C31B C32B C33B 0.7(3)
B3 C31B C32B C33B -175.41(18)
F32B C32B C33B F33B -0.5(3)
C31B C32B C33B F33B 178.58(17)
F32B C32B C33B C34B 179.35(17)
C31B C32B C33B C34B -1.6(3)
F33B C33B C34B F34B 0.9(3)
C32B C33B C34B F34B -178.94(18)
F33B C33B C34B C35B -179.04(18)
C32B C33B C34B C35B 1.1(3)
F34B C34B C35B F35B -1.4(3)
C33B C34B C35B F35B 178.53(18)
F34B C34B C35B C36B -179.88(18)
C33B C34B C35B C36B 0.1(3)
F35B C35B C36B F36B -2.7(3)
C34B C35B C36B F36B 175.72(17)
F35B C35B C36B C31B -179.39(17)
C34B C35B C36B C31B -1.0(3)
C32B C31B C36B F36B -176.06(16)
B3 C31B C36B F36B 0.1(3)
C32B C31B C36B C35B 0.6(3)
B3 C31B C36B C35B 176.74(18)
C31B B3 C41B C42B -177.67(16)
C3B B3 C41B C42B -52.8(2)
P2 B3 C41B C42B 56.3(2)
C31B B3 C41B C46B -6.7(3)
C3B B3 C41B C46B 118.12(19)
P2 B3 C41B C46B -132.74(17)
C46B C41B C42B F42B -178.28(15)
B3 C41B C42B F42B -6.2(2)
C46B C41B C42B C43B -1.2(3)
B3 C41B C42B C43B 170.81(17)
F42B C42B C43B F43B 0.8(3)
C41B C42B C43B F43B -176.28(16)
F42B C42B C43B C44B 177.30(16)
C41B C42B C43B C44B 0.2(3)
F43B C43B C44B F44B -0.9(3)
C42B C43B C44B F44B -177.45(16)
F43B C43B C44B C45B 178.31(16)
C42B C43B C44B C45B 1.8(3)
F44B C44B C45B F45B -1.9(3)
C43B C44B C45B F45B 178.88(17)
F44B C44B C45B C46B 176.62(17)
C43B C44B C45B C46B -2.6(3)
F45B C45B C46B F46B 1.0(3)
C44B C45B C46B F46B -177.44(17)
F45B C45B C46B C41B -179.97(17)
C44B C45B C46B C41B 1.5(3)
C42B C41B C46B F46B 179.28(16)
B3 C41B C46B F46B 7.8(3)
C42B C41B C46B C45B 0.4(3)
B3 C41B C46B C45B -171.17(18)
O1 B4 C51B C56B -129.44(18)
C5B B4 C51B C56B -7.1(3)
C61B B4 C51B C56B 118.19(19)
O1 B4 C51B C52B 51.9(2)
C5B B4 C51B C52B 174.23(16)
C61B B4 C51B C52B -60.5(2)
C56B C51B C52B F52B -179.90(15)
B4 C51B C52B F52B -1.1(2)
C56B C51B C52B C53B 0.7(3)
B4 C51B C52B C53B 179.56(17)
F52B C52B C53B F53B -0.5(3)
C51B C52B C53B F53B 178.93(16)
F52B C52B C53B C54B 179.37(16)
C51B C52B C53B C54B -1.2(3)
F53B C53B C54B F54B 1.6(3)
C52B C53B C54B F54B -178.21(17)
F53B C53B C54B C55B -178.30(17)
C52B C53B C54B C55B 1.9(3)
F54B C54B C55B F55B -2.3(3)
C53B C54B C55B F55B 177.60(17)
F54B C54B C55B C56B 177.99(17)
C53B C54B C55B C56B -2.1(3)
F55B C55B C56B F56B 2.5(3)
C54B C55B C56B F56B -177.83(16)
F55B C55B C56B C51B -178.00(16)
C54B C55B C56B C51B 1.7(3)
C52B C51B C56B F56B 178.54(15)
B4 C51B C56B F56B -0.2(3)
C52B C51B C56B C55B -0.9(3)
B4 C51B C56B C55B -179.67(17)
O1 B4 C61B C66B 8.8(2)
C5B B4 C61B C66B -112.3(2)
C51B B4 C61B C66B 118.90(19)
O1 B4 C61B C62B -170.63(14)
C5B B4 C61B C62B 68.3(2)
C51B B4 C61B C62B -60.5(2)
C66B C61B C62B F62B -179.11(16)
B4 C61B C62B F62B 0.4(2)
C66B C61B C62B C63B 0.5(3)
B4 C61B C62B C63B -179.97(17)
F62B C62B C63B F63B 0.4(3)
C61B C62B C63B F63B -179.19(17)
F62B C62B C63B C64B 179.14(17)
C61B C62B C63B C64B -0.5(3)
F63B C63B C64B F64B -1.2(3)
C62B C63B C64B F64B -179.91(17)
F63B C63B C64B C65B 178.52(17)
C62B C63B C64B C65B -0.2(3)
F64B C64B C65B F65B 0.7(3)
C63B C64B C65B F65B -179.04(17)
F64B C64B C65B C66B -179.50(17)
C63B C64B C65B C66B 0.8(3)
F65B C65B C66B F66B -1.9(3)
C64B C65B C66B F66B 178.27(17)
F65B C65B C66B C61B 179.06(17)
C64B C65B C66B C61B -0.8(3)
C62B C61B C66B F66B -178.86(16)
B4 C61B C66B F66B 1.7(3)
C62B C61B C66B C65B 0.1(3)
B4 C61B C66B C65B -179.33(18)
